data_7017307
loop_
_publ_author_name
'Chen, Ming-Tsz'
'Chen, Chi-Tien'

_publ_section_title
;
 Structural and catalytic studies of zinc complexes containing
 amido-oxazolinate ligands.
;
_journal_issue 48
_journal_name_full 'Dalton transactions (Cambridge, England : 2003)'
_journal_page_first 12886
_journal_page_last 12894
_journal_paper_doi 10.1039/c1dt10974j
_journal_volume 40
_journal_year 2011
_chemical_formula_sum 'C42 H52 N4 O4 Zn2'
_chemical_formula_weight 807.62
_chemical_name_systematic
;
?
;
_space_group_IT_number 14
_symmetry_cell_setting monoclinic
_symmetry_space_group_name_Hall '-P 2yn'
_symmetry_space_group_name_H-M 'P 1 21/n 1'
_atom_sites_solution_hydrogens geom
_atom_sites_solution_primary direct
_atom_sites_solution_secondary difmap
_audit_creation_method SHELXL-97
_cell_angle_alpha 90.00
_cell_angle_beta 99.0590(10)
_cell_angle_gamma 90.00
_cell_formula_units_Z 2
_cell_length_a 11.0773(7)
_cell_length_b 16.3723(10)
_cell_length_c 11.3458(7)
_cell_measurement_reflns_used 5223
_cell_measurement_temperature 297(2)
_cell_measurement_theta_max 25.9935
_cell_measurement_theta_min 2.239
_cell_volume 2032.0(2)
_computing_cell_refinement 'Bruker SMART'
_computing_data_collection 'Bruker SMART'
_computing_data_reduction 'Bruker SHELXTL'
_computing_molecular_graphics 'Bruker SHELXTL'
_computing_publication_material 'Bruker SHELXTL'
_computing_structure_refinement 'SHELXL-97 (Sheldrick, 1997)'
_computing_structure_solution 'SHELXS-97 (Sheldrick, 1990)'
_diffrn_ambient_temperature 297(2)
_diffrn_measured_fraction_theta_full 0.998
_diffrn_measured_fraction_theta_max 0.998
_diffrn_measurement_device_type 'CCD area detector'
_diffrn_measurement_method 'phi and omega scans'
_diffrn_radiation_monochromator graphite
_diffrn_radiation_source 'fine-focus sealed tube'
_diffrn_radiation_type MoK\a
_diffrn_radiation_wavelength 0.71073
_diffrn_reflns_av_R_equivalents 0.0244
_diffrn_reflns_av_sigmaI/netI 0.0219
_diffrn_reflns_limit_h_max 12
_diffrn_reflns_limit_h_min -13
_diffrn_reflns_limit_k_max 20
_diffrn_reflns_limit_k_min -19
_diffrn_reflns_limit_l_max 13
_diffrn_reflns_limit_l_min -8
_diffrn_reflns_number 11282
_diffrn_reflns_theta_full 26.00
_diffrn_reflns_theta_max 26.00
_diffrn_reflns_theta_min 2.20
_exptl_absorpt_coefficient_mu 1.225
_exptl_absorpt_correction_T_max 0.8978
_exptl_absorpt_correction_T_min 0.7413
_exptl_absorpt_correction_type empirical
_exptl_absorpt_process_details empirical
_exptl_crystal_colour yellow
_exptl_crystal_density_diffrn 1.320
_exptl_crystal_density_method 'not measured'
_exptl_crystal_description parallelpiped
_exptl_crystal_F_000 848
_exptl_crystal_size_max 0.26
_exptl_crystal_size_mid 0.16
_exptl_crystal_size_min 0.09
_refine_diff_density_max 0.288
_refine_diff_density_min -0.172
_refine_diff_density_rms 0.044
_refine_ls_extinction_method none
_refine_ls_goodness_of_fit_ref 1.032
_refine_ls_hydrogen_treatment constr
_refine_ls_matrix_type full
_refine_ls_number_parameters 235
_refine_ls_number_reflns 3978
_refine_ls_number_restraints 0
_refine_ls_restrained_S_all 1.032
_refine_ls_R_factor_all 0.0461
_refine_ls_R_factor_gt 0.0315
_refine_ls_shift/su_max 0.000
_refine_ls_shift/su_mean 0.000
_refine_ls_structure_factor_coef Fsqd
_refine_ls_weighting_details 'calc w=1/[\s^2^(Fo^2^)+(0.0700P)^2^+0.0000P] where P=(Fo^2^+2Fc^2^)/3'
_refine_ls_weighting_scheme calc
_refine_ls_wR_factor_gt 0.0987
_refine_ls_wR_factor_ref 0.1077
_reflns_number_gt 2919
_reflns_number_total 3978
_reflns_threshold_expression >2sigma(I)
_cod_data_source_file c1dt10974j.txt
_cod_data_source_block compound6
_cod_depositor_comments
;
The following automatic conversions were performed:

'_symmetry_cell_setting' value 'Monoclinic' changed to 'monoclinic'
according to /home/saulius/struct/CIF-dictionaries/cif_core.dic
dictionary named 'cif_core.dic' version 2.4.1 from 2010-06-29.

Automatic conversion script
Id: cif_fix_values 1715 2011-07-08 13:25:40Z adriana 
;
_cod_original_sg_symbol_H-M P2(1)/n
_cod_database_code 7017307

loop_
_symmetry_equiv_pos_as_xyz
'x, y, z'
'-x+1/2, y+1/2, -z+1/2'
'-x, -y, -z'
'x-1/2, -y-1/2, z-1/2'

loop_
_atom_site_label
_atom_site_type_symbol
_atom_site_fract_x
_atom_site_fract_y
_atom_site_fract_z
_atom_site_U_iso_or_equiv
_atom_site_adp_type
_atom_site_occupancy
_atom_site_symmetry_multiplicity
_atom_site_calc_flag
_atom_site_refinement_flags
Zn Zn 0.91643(2) -0.000003(13) 0.09187(2) 0.04836(12) Uani 1 1 d .
O1 O 0.86304(14) 0.09171(10) 0.41669(14) 0.0686(4) Uani 1 1 d .
O2 O 0.94775(13) 0.06429(8) -0.04793(12) 0.0550(4) Uani 1 1 d .
N1 N 0.93350(14) 0.05006(10) 0.25245(15) 0.0507(4) Uani 1 1 d .
N2 N 0.75812(16) -0.05010(11) 0.09504(16) 0.0578(5) Uani 1 1 d .
C1 C 0.6824(2) -0.03092(14) 0.1737(2) 0.0552(5) Uani 1 1 d .
C2 C 0.5594(2) -0.05970(18) 0.1601(2) 0.0774(7) Uani 1 1 d .
H2A H 0.5322 -0.0950 0.0974 0.093 Uiso 1 1 calc R
C3 C 0.4800(2) -0.0377(2) 0.2351(3) 0.0936(9) Uani 1 1 d .
H3A H 0.4005 -0.0579 0.2217 0.112 Uiso 1 1 calc R
C4 C 0.5158(3) 0.0141(2) 0.3310(3) 0.0883(9) Uani 1 1 d .
H4A H 0.4603 0.0299 0.3803 0.106 Uiso 1 1 calc R
C5 C 0.6329(2) 0.04146(17) 0.3518(2) 0.0709(6) Uani 1 1 d .
H5A H 0.6574 0.0753 0.4170 0.085 Uiso 1 1 calc R
C6 C 0.7194(2) 0.01965(13) 0.2764(2) 0.0536(5) Uani 1 1 d .
C7 C 0.7128(2) -0.10192(16) -0.0093(2) 0.0746(7) Uani 1 1 d .
H7A H 0.7568 -0.0880 -0.0740 0.090 Uiso 1 1 calc R
H7B H 0.6270 -0.0899 -0.0356 0.090 Uiso 1 1 calc R
C8 C 0.7267(3) -0.19205(18) 0.0154(3) 0.0974(10) Uani 1 1 d .
H8A H 0.6789 -0.2072 0.0766 0.117 Uiso 1 1 calc R
H8B H 0.8118 -0.2043 0.0449 0.117 Uiso 1 1 calc R
C9 C 0.6841(3) -0.2422(2) -0.0980(3) 0.1246(14) Uani 1 1 d .
H9A H 0.6938 -0.2994 -0.0799 0.187 Uiso 1 1 calc R
H9B H 0.7322 -0.2279 -0.1582 0.187 Uiso 1 1 calc R
H9C H 0.5995 -0.2308 -0.1266 0.187 Uiso 1 1 calc R
C10 C 0.84091(19) 0.05236(12) 0.30998(18) 0.0522(5) Uani 1 1 d .
C11 C 0.9923(2) 0.11195(16) 0.4395(2) 0.0704(6) Uani 1 1 d .
H11A H 1.0355 0.0773 0.5017 0.084 Uiso 1 1 calc R
H11B H 1.0043 0.1686 0.4637 0.084 Uiso 1 1 calc R
C12 C 1.03729(19) 0.09674(13) 0.31980(18) 0.0551(5) Uani 1 1 d .
C13 C 1.0503(2) 0.17652(15) 0.2540(2) 0.0804(7) Uani 1 1 d .
H13A H 1.0785 0.1652 0.1798 0.121 Uiso 1 1 calc R
H13B H 1.1083 0.2111 0.3022 0.121 Uiso 1 1 calc R
H13C H 0.9725 0.2035 0.2384 0.121 Uiso 1 1 calc R
C14 C 1.1531(2) 0.04622(16) 0.3341(2) 0.0718(7) Uani 1 1 d .
H14A H 1.1776 0.0383 0.2574 0.108 Uiso 1 1 calc R
H14B H 1.1383 -0.0059 0.3679 0.108 Uiso 1 1 calc R
H14C H 1.2167 0.0742 0.3859 0.108 Uiso 1 1 calc R
C15 C 0.8835(2) 0.12836(14) -0.1119(2) 0.0684(6) Uani 1 1 d .
H15A H 0.8191 0.1058 -0.1707 0.082 Uiso 1 1 calc R
H15B H 0.9387 0.1586 -0.1541 0.082 Uiso 1 1 calc R
C16 C 0.8283(2) 0.18569(13) -0.0320(2) 0.0598(6) Uani 1 1 d .
C17 C 0.8727(3) 0.26480(15) -0.0098(2) 0.0835(8) Uani 1 1 d .
H17A H 0.9356 0.2836 -0.0482 0.100 Uiso 1 1 calc R
C18 C 0.8253(4) 0.31547(19) 0.0681(3) 0.1096(13) Uani 1 1 d .
H18A H 0.8553 0.3683 0.0810 0.132 Uiso 1 1 calc R
C19 C 0.7342(2) 0.16152(16) 0.0246(2) 0.0717(7) Uani 1 1 d .
H19A H 0.7002 0.1100 0.0090 0.086 Uiso 1 1 calc R
C20 C 0.6884(3) 0.2121(2) 0.1048(3) 0.0979(10) Uani 1 1 d .
H20A H 0.6259 0.1942 0.1443 0.117 Uiso 1 1 calc R
C21 C 0.7359(4) 0.2889(2) 0.1254(3) 0.1175(14) Uani 1 1 d .
H21A H 0.7059 0.3229 0.1797 0.141 Uiso 1 1 calc R

loop_
_atom_site_aniso_label
_atom_site_aniso_U_11
_atom_site_aniso_U_22
_atom_site_aniso_U_33
_atom_site_aniso_U_23
_atom_site_aniso_U_13
_atom_site_aniso_U_12
Zn 0.04652(18) 0.05486(19) 0.04472(18) -0.00055(10) 0.01031(12) 0.00020(9)
O1 0.0652(10) 0.0884(11) 0.0552(9) -0.0149(8) 0.0185(7) -0.0034(8)
O2 0.0576(9) 0.0566(8) 0.0533(9) 0.0104(7) 0.0167(7) 0.0128(7)
N1 0.0470(9) 0.0589(10) 0.0472(10) -0.0020(8) 0.0104(7) -0.0011(7)
N2 0.0547(11) 0.0623(11) 0.0577(11) -0.0050(9) 0.0127(8) -0.0106(8)
C1 0.0484(12) 0.0623(12) 0.0554(14) 0.0117(11) 0.0095(10) -0.0021(10)
C2 0.0545(15) 0.107(2) 0.0706(17) 0.0009(15) 0.0100(12) -0.0116(13)
C3 0.0493(15) 0.145(3) 0.087(2) 0.009(2) 0.0138(14) -0.0092(17)
C4 0.0563(16) 0.132(3) 0.082(2) 0.0066(18) 0.0275(15) 0.0092(16)
C5 0.0628(15) 0.0900(18) 0.0637(16) 0.0057(13) 0.0215(11) 0.0105(13)
C6 0.0483(12) 0.0596(12) 0.0545(14) 0.0090(10) 0.0133(10) 0.0025(9)
C7 0.0743(16) 0.0862(18) 0.0649(16) -0.0043(13) 0.0155(12) -0.0199(14)
C8 0.122(3) 0.086(2) 0.085(2) -0.0109(16) 0.0177(18) -0.0311(18)
C9 0.159(3) 0.113(3) 0.113(3) -0.045(2) 0.057(2) -0.061(2)
C10 0.0585(13) 0.0532(11) 0.0457(12) 0.0011(9) 0.0109(9) 0.0044(9)
C11 0.0661(15) 0.0836(17) 0.0621(16) -0.0155(13) 0.0123(11) -0.0097(12)
C12 0.0522(12) 0.0616(12) 0.0510(13) -0.0046(10) 0.0064(9) -0.0044(10)
C13 0.0788(18) 0.0763(16) 0.0834(19) 0.0034(14) 0.0040(14) -0.0184(13)
C14 0.0588(14) 0.0908(18) 0.0634(15) -0.0118(13) 0.0025(11) 0.0035(13)
C15 0.0799(16) 0.0689(14) 0.0554(14) 0.0104(11) 0.0079(11) 0.0184(12)
C16 0.0684(15) 0.0502(12) 0.0549(13) 0.0040(10) -0.0085(11) 0.0121(10)
C17 0.0937(19) 0.0621(15) 0.0854(19) 0.0097(14) -0.0147(15) 0.0031(13)
C18 0.154(4) 0.0590(17) 0.098(3) -0.0171(18) -0.036(2) 0.027(2)
C19 0.0680(16) 0.0707(16) 0.0742(17) 0.0054(13) 0.0045(13) 0.0177(13)
C20 0.095(2) 0.117(3) 0.083(2) 0.0165(19) 0.0162(16) 0.050(2)
C21 0.163(4) 0.101(3) 0.079(2) -0.014(2) -0.009(2) 0.070(3)

loop_
_atom_type_symbol
_atom_type_description
_atom_type_scat_dispersion_real
_atom_type_scat_dispersion_imag
_atom_type_scat_source
C C 0.0033 0.0016 'International Tables Vol C Tables 4.2.6.8 and 6.1.1.4'
H H 0.0000 0.0000 'International Tables Vol C Tables 4.2.6.8 and 6.1.1.4'
N N 0.0061 0.0033 'International Tables Vol C Tables 4.2.6.8 and 6.1.1.4'
O O 0.0106 0.0060 'International Tables Vol C Tables 4.2.6.8 and 6.1.1.4'
Zn Zn 0.2839 1.4301 'International Tables Vol C Tables 4.2.6.8 and 6.1.1.4'

loop_
_geom_angle_atom_site_label_1
_geom_angle_atom_site_label_2
_geom_angle_atom_site_label_3
_geom_angle
_geom_angle_site_symmetry_1
_geom_angle_site_symmetry_3
N2 Zn O2 120.57(7) . 3_755
N2 Zn O2 120.82(7) . .
O2 Zn O2 81.00(6) 3_755 .
N2 Zn N1 96.52(7) . .
O2 Zn N1 119.32(6) 3_755 .
O2 Zn N1 120.93(7) . .
N2 Zn Zn 132.17(6) . 3_755
O2 Zn Zn 40.69(4) 3_755 3_755
O2 Zn Zn 40.31(4) . 3_755
N1 Zn Zn 131.30(5) . 3_755
C10 O1 C11 107.55(16) . .
C15 O2 Zn 128.00(13) . 3_755
C15 O2 Zn 132.30(13) . .
Zn O2 Zn 99.00(6) 3_755 .
C10 N1 C12 109.53(17) . .
C10 N1 Zn 120.36(14) . .
C12 N1 Zn 129.76(13) . .
C1 N2 C7 119.56(19) . .
C1 N2 Zn 124.68(15) . .
C7 N2 Zn 114.93(14) . .
N2 C1 C2 122.1(2) . .
N2 C1 C6 122.8(2) . .
C2 C1 C6 115.1(2) . .
C3 C2 C1 122.9(3) . .
C3 C2 H2A 118.5 . .
C1 C2 H2A 118.5 . .
C2 C3 C4 121.2(3) . .
C2 C3 H3A 119.4 . .
C4 C3 H3A 119.4 . .
C5 C4 C3 119.0(3) . .
C5 C4 H4A 120.5 . .
C3 C4 H4A 120.5 . .
C4 C5 C6 121.8(3) . .
C4 C5 H5A 119.1 . .
C6 C5 H5A 119.1 . .
C5 C6 C1 119.9(2) . .
C5 C6 C10 115.8(2) . .
C1 C6 C10 124.3(2) . .
N2 C7 C8 113.7(2) . .
N2 C7 H7A 108.8 . .
C8 C7 H7A 108.8 . .
N2 C7 H7B 108.8 . .
C8 C7 H7B 108.8 . .
H7A C7 H7B 107.7 . .
C7 C8 C9 111.1(3) . .
C7 C8 H8A 109.4 . .
C9 C8 H8A 109.4 . .
C7 C8 H8B 109.4 . .
C9 C8 H8B 109.4 . .
H8A C8 H8B 108.0 . .
C8 C9 H9A 109.5 . .
C8 C9 H9B 109.5 . .
H9A C9 H9B 109.5 . .
C8 C9 H9C 109.5 . .
H9A C9 H9C 109.5 . .
H9B C9 H9C 109.5 . .
N1 C10 O1 114.52(18) . .
N1 C10 C6 129.3(2) . .
O1 C10 C6 116.17(19) . .
O1 C11 C12 104.63(17) . .
O1 C11 H11A 110.8 . .
C12 C11 H11A 110.8 . .
O1 C11 H11B 110.8 . .
C12 C11 H11B 110.8 . .
H11A C11 H11B 108.9 . .
N1 C12 C14 110.34(17) . .
N1 C12 C13 108.31(17) . .
C14 C12 C13 112.1(2) . .
N1 C12 C11 101.83(17) . .
C14 C12 C11 112.39(19) . .
C13 C12 C11 111.3(2) . .
C12 C13 H13A 109.5 . .
C12 C13 H13B 109.5 . .
H13A C13 H13B 109.5 . .
C12 C13 H13C 109.5 . .
H13A C13 H13C 109.5 . .
H13B C13 H13C 109.5 . .
C12 C14 H14A 109.5 . .
C12 C14 H14B 109.5 . .
H14A C14 H14B 109.5 . .
C12 C14 H14C 109.5 . .
H14A C14 H14C 109.5 . .
H14B C14 H14C 109.5 . .
O2 C15 C16 112.17(18) . .
O2 C15 H15A 109.2 . .
C16 C15 H15A 109.2 . .
O2 C15 H15B 109.2 . .
C16 C15 H15B 109.2 . .
H15A C15 H15B 107.9 . .
C19 C16 C17 117.2(3) . .
C19 C16 C15 121.1(2) . .
C17 C16 C15 121.6(3) . .
C18 C17 C16 121.1(3) . .
C18 C17 H17A 119.4 . .
C16 C17 H17A 119.4 . .
C21 C18 C17 120.2(3) . .
C21 C18 H18A 119.9 . .
C17 C18 H18A 119.9 . .
C16 C19 C20 121.4(3) . .
C16 C19 H19A 119.3 . .
C20 C19 H19A 119.3 . .
C21 C20 C19 119.4(4) . .
C21 C20 H20A 120.3 . .
C19 C20 H20A 120.3 . .
C18 C21 C20 120.6(3) . .
C18 C21 H21A 119.7 . .
C20 C21 H21A 119.7 . .

loop_
_geom_bond_atom_site_label_1
_geom_bond_atom_site_label_2
_geom_bond_distance
_geom_bond_site_symmetry_2
Zn N2 1.9414(17) .
Zn O2 1.9637(13) 3_755
Zn O2 1.9793(13) .
Zn N1 1.9795(16) .
Zn Zn 2.9983(5) 3_755
O1 C10 1.359(2) .
O1 C11 1.453(3) .
O2 C15 1.404(2) .
O2 Zn 1.9637(13) 3_755
N1 C10 1.300(2) .
N1 C12 1.488(2) .
N2 C1 1.354(3) .
N2 C7 1.479(3) .
C1 C2 1.427(3) .
C1 C6 1.435(4) .
C2 C3 1.365(4) .
C2 H2A 0.9300 .
C3 C4 1.388(5) .
C3 H3A 0.9300 .
C4 C5 1.357(4) .
C4 H4A 0.9300 .
C5 C6 1.427(3) .
C5 H5A 0.9300 .
C6 C10 1.443(3) .
C7 C8 1.505(4) .
C7 H7A 0.9700 .
C7 H7B 0.9700 .
C8 C9 1.536(4) .
C8 H8A 0.9700 .
C8 H8B 0.9700 .
C9 H9A 0.9600 .
C9 H9B 0.9600 .
C9 H9C 0.9600 .
C11 C12 1.539(3) .
C11 H11A 0.9700 .
C11 H11B 0.9700 .
C12 C14 1.513(3) .
C12 C13 1.523(3) .
C13 H13A 0.9600 .
C13 H13B 0.9600 .
C13 H13C 0.9600 .
C14 H14A 0.9600 .
C14 H14B 0.9600 .
C14 H14C 0.9600 .
C15 C16 1.500(3) .
C15 H15A 0.9700 .
C15 H15B 0.9700 .
C16 C19 1.367(3) .
C16 C17 1.395(3) .
C17 C18 1.375(4) .
C17 H17A 0.9300 .
C18 C21 1.340(5) .
C18 H18A 0.9300 .
C19 C20 1.384(4) .
C19 H19A 0.9300 .
C20 C21 1.368(5) .
C20 H20A 0.9300 .
C21 H21A 0.9300 .
